data_4101097
loop_
_publ_author_name
'Puerta, David T.'

_journal_name_full 'Journal of the American Chemical Society'
_journal_paper_doi 10.1021/ja057954f
_journal_year 2006
_chemical_formula_sum 'C27 H27 Fe N4 O12'
_chemical_formula_weight 655.38
_space_group_IT_number 198
_symmetry_cell_setting cubic
_symmetry_space_group_name_Hall 'P 2ac 2ab 3'
_symmetry_space_group_name_H-M 'P 21 3'
_cell_angle_alpha 90.00
_cell_angle_beta 90.00
_cell_angle_gamma 90.00
_cell_formula_units_Z 8
_cell_length_a 17.6481(5)
_cell_length_b 17.6481(5)
_cell_length_c 17.6481(5)
_cell_measurement_temperature 100(2)
_cell_volume 5496.6(3)
_diffrn_ambient_temperature 100(2)
_exptl_crystal_density_diffrn 1.584
_cod_depositor_comments
;
The following automatic conversions were performed:
'_symmetry_cell_setting' value 'Cubic' changed to 'cubic' according to
'/home/saulius/struct/CIF-dictionaries/cif_core.dic' dictionary named
'cif_core.dic' version 2.4.1 from 2010-06-29.

Automatic conversion script
Id: cif_fix_enum 1527 2010-12-29 10:47:43Z saulius 
;
_cod_database_code 4101097

loop_
_symmetry_equiv_pos_as_xyz
'x, y, z'
'-x+1/2, -y, z+1/2'
'-x, y+1/2, -z+1/2'
'x+1/2, -y+1/2, -z'
'z, x, y'
'z+1/2, -x+1/2, -y'
'-z+1/2, -x, y+1/2'
'-z, x+1/2, -y+1/2'
'y, z, x'
'-y, z+1/2, -x+1/2'
'y+1/2, -z+1/2, -x'
'-y+1/2, -z, x+1/2'

loop_
_atom_site_label
_atom_site_type_symbol
_atom_site_fract_x
_atom_site_fract_y
_atom_site_fract_z
_atom_site_U_iso_or_equiv
_atom_site_adp_type
_atom_site_occupancy
_atom_site_symmetry_multiplicity
_atom_site_calc_flag
_atom_site_refinement_flags
_atom_site_disorder_assembly
_atom_site_disorder_group
C1 C 0.9147(3) 0.1423(3) 0.5307(3) 0.0425(10) Uani 1 1 d . . .
H1A H 0.9359 0.1048 0.4948 0.051 Uiso 1 1 calc R . .
H1B H 0.9545 0.1806 0.5405 0.051 Uiso 1 1 calc R . .
C2 C 0.8479(3) 0.1812(3) 0.4934(2) 0.0433(11) Uani 1 1 d . . .
H2A H 0.8636 0.2011 0.4433 0.052 Uiso 1 1 calc R . .
H2B H 0.8070 0.1437 0.4849 0.052 Uiso 1 1 calc R . .
C3 C 0.8259(2) 0.3149(2) 0.5199(2) 0.0306(9) Uani 1 1 d . . .
C4 C 0.7919(2) 0.3694(2) 0.5760(2) 0.0301(8) Uani 1 1 d . . .
C5 C 0.7869(2) 0.4996(2) 0.6028(3) 0.0384(10) Uani 1 1 d . . .
C6 C 0.8117(3) 0.5758(3) 0.5730(3) 0.0489(12) Uani 1 1 d . . .
H6A H 0.8636 0.5862 0.5899 0.073 Uiso 1 1 calc R . .
H6B H 0.7777 0.6152 0.5923 0.073 Uiso 1 1 calc R . .
H6C H 0.8101 0.5754 0.5175 0.073 Uiso 1 1 calc R . .
C7 C 0.7521(2) 0.4870(2) 0.6710(3) 0.0367(10) Uani 1 1 d . . .
H7 H 0.7374 0.5286 0.7018 0.044 Uiso 1 1 calc R . .
C8 C 0.7382(2) 0.4121(2) 0.6956(2) 0.0332(8) Uani 1 1 d . . .
C9 C 0.7560(2) 0.3519(2) 0.6422(2) 0.0316(8) Uani 1 1 d . . .
C10 C 0.5900(5) -0.0085(4) 0.4321(8) 0.178(7) Uani 1 1 d . . .
H10A H 0.5714 -0.0299 0.4805 0.213 Uiso 1 1 calc R . .
H10B H 0.5589 -0.0324 0.3920 0.213 Uiso 1 1 calc R . .
C11 C 0.6582(3) -0.0381(3) 0.4233(5) 0.081(2) Uani 1 1 d . . .
H11A H 0.6528 -0.0857 0.3942 0.097 Uiso 1 1 calc R . .
H11B H 0.6778 -0.0518 0.4740 0.097 Uiso 1 1 calc R . .
C12 C 0.7875(2) -0.0115(2) 0.3858(2) 0.0314(8) Uani 1 1 d . . .
C13 C 0.8384(2) 0.0425(2) 0.3461(2) 0.0274(8) Uani 1 1 d . . .
C14 C 0.9679(2) 0.0716(2) 0.3282(2) 0.0323(9) Uani 1 1 d . . .
C15 C 1.0448(2) 0.0423(3) 0.3462(3) 0.0412(10) Uani 1 1 d . . .
H15A H 1.0821 0.0662 0.3126 0.062 Uiso 1 1 calc R . .
H15B H 1.0459 -0.0127 0.3387 0.062 Uiso 1 1 calc R . .
H15C H 1.0573 0.0541 0.3990 0.062 Uiso 1 1 calc R . .
C16 C 0.9512(2) 0.1373(2) 0.2920(2) 0.0337(9) Uani 1 1 d . . .
H16 H 0.9908 0.1685 0.2733 0.040 Uiso 1 1 calc R . .
C17 C 0.8750(2) 0.1593(2) 0.2821(2) 0.0304(8) Uani 1 1 d . . .
C18 C 0.8175(2) 0.1060(2) 0.3063(2) 0.0280(8) Uani 1 1 d . . .
Fe1 Fe 0.72405(3) 0.27595(3) 0.77595(3) 0.0312(2) Uani 1 3 d S . .
Fe2 Fe 0.73463(3) 0.23463(3) 0.26537(3) 0.0287(2) Uani 1 3 d S . .
N1 N 0.89696(19) 0.10304(19) 0.60304(19) 0.0344(13) Uani 1 3 d S . .
N2 N 0.8190(2) 0.24313(19) 0.53951(19) 0.0365(8) Uani 1 1 d . . .
H2C H 0.7959 0.2322 0.5823 0.044 Uiso 1 1 calc R . .
N3 N 0.5666(2) 0.0666(2) 0.4334(2) 0.0346(13) Uani 1 3 d S . .
N4 N 0.7152(2) 0.00821(19) 0.3857(2) 0.0417(9) Uani 1 1 d . . .
H4A H 0.7012 0.0501 0.3625 0.050 Uiso 1 1 calc R . .
O1 O 0.73876(17) 0.28322(14) 0.66457(14) 0.0333(6) Uani 1 1 d . . .
O2 O 0.71428(17) 0.39231(15) 0.75981(17) 0.0401(7) Uani 1 1 d . . .
O3 O 0.80636(16) 0.44293(16) 0.55628(16) 0.0352(6) Uani 1 1 d . . .
O4 O 0.85861(18) 0.33783(18) 0.46314(17) 0.0435(8) Uani 1 1 d . . .
O5 O 0.74769(14) 0.12564(14) 0.29069(15) 0.0305(6) Uani 1 1 d . . .
O6 O 0.85142(15) 0.22217(16) 0.25559(16) 0.0354(6) Uani 1 1 d . . .
O7 O 0.91281(14) 0.02518(15) 0.35625(16) 0.0297(6) Uani 1 1 d . . .
O8 O 0.81256(18) -0.06692(18) 0.41927(19) 0.0451(8) Uani 1 1 d . . .

loop_
_atom_site_aniso_label
_atom_site_aniso_U_11
_atom_site_aniso_U_22
_atom_site_aniso_U_33
_atom_site_aniso_U_23
_atom_site_aniso_U_13
_atom_site_aniso_U_12
C1 0.044(3) 0.045(3) 0.039(2) -0.005(2) 0.008(2) 0.005(2)
C2 0.063(3) 0.042(2) 0.026(2) -0.0044(18) 0.007(2) 0.008(2)
C3 0.030(2) 0.036(2) 0.0265(19) 0.0024(16) -0.0114(16) -0.0057(17)
C4 0.030(2) 0.0250(18) 0.035(2) 0.0069(15) -0.0146(16) -0.0016(15)
C5 0.038(2) 0.030(2) 0.048(2) 0.0010(18) -0.0187(19) -0.0001(18)
C6 0.054(3) 0.032(2) 0.060(3) 0.009(2) -0.017(2) -0.007(2)
C7 0.039(2) 0.0246(19) 0.047(2) -0.0034(17) -0.0175(18) 0.0087(16)
C8 0.0283(19) 0.034(2) 0.038(2) -0.0037(16) -0.0081(17) 0.0085(17)
C9 0.031(2) 0.0293(18) 0.0347(19) -0.0038(15) -0.0118(16) 0.0021(16)
C10 0.113(6) 0.040(4) 0.380(18) 0.063(7) 0.159(9) 0.021(4)
C11 0.043(3) 0.035(3) 0.164(7) 0.020(3) 0.048(4) 0.003(2)
C12 0.034(2) 0.0265(19) 0.033(2) -0.0022(15) 0.0040(17) 0.0032(16)
C13 0.0256(18) 0.0271(19) 0.0295(19) -0.0103(15) -0.0011(15) 0.0023(15)
C14 0.029(2) 0.034(2) 0.034(2) -0.0156(17) -0.0015(16) -0.0008(16)
C15 0.029(2) 0.043(2) 0.052(3) -0.016(2) -0.0026(19) 0.0067(18)
C16 0.0246(18) 0.034(2) 0.042(2) -0.0072(17) 0.0034(17) -0.0049(16)
C17 0.0315(19) 0.0290(19) 0.031(2) -0.0063(16) 0.0022(16) -0.0004(15)
C18 0.0260(18) 0.0277(19) 0.0302(19) -0.0087(15) 0.0033(15) 0.0002(15)
Fe1 0.0312(2) 0.0312(2) 0.0312(2) -0.0037(2) 0.0037(2) 0.0037(2)
Fe2 0.0287(2) 0.0287(2) 0.0287(2) -0.0006(2) -0.0006(2) 0.0006(2)
N1 0.0344(13) 0.0344(13) 0.0344(13) -0.0033(14) 0.0033(14) 0.0033(14)
N2 0.049(2) 0.0323(18) 0.0286(16) -0.0054(15) 0.0007(15) 0.0027(15)
N3 0.0346(13) 0.0346(13) 0.0346(13) -0.0042(15) -0.0042(15) 0.0042(15)
N4 0.0315(19) 0.0257(17) 0.068(3) 0.0073(16) 0.0106(18) -0.0001(14)
O1 0.0447(16) 0.0244(13) 0.0307(13) -0.0011(10) -0.0035(12) -0.0007(12)
O2 0.0466(17) 0.0326(14) 0.0412(16) -0.0079(13) 0.0036(14) 0.0065(12)
O3 0.0382(15) 0.0304(14) 0.0369(15) 0.0027(12) -0.0108(12) -0.0039(12)
O4 0.0461(18) 0.0495(18) 0.0349(16) 0.0038(14) -0.0005(14) -0.0107(14)
O5 0.0242(13) 0.0272(13) 0.0403(15) -0.0019(11) -0.0023(11) 0.0009(10)
O6 0.0321(13) 0.0336(14) 0.0405(15) 0.0026(13) 0.0002(11) -0.0023(12)
O7 0.0279(14) 0.0278(14) 0.0334(14) -0.0043(11) -0.0032(12) 0.0012(11)
O8 0.0430(17) 0.0387(17) 0.0537(19) 0.0106(15) 0.0023(15) 0.0046(14)

loop_
_geom_bond_atom_site_label_1
_geom_bond_atom_site_label_2
_geom_bond_distance
_geom_bond_site_symmetry_2
_geom_bond_publ_flag
C1 N1 1.486(5) . ?
C1 C2 1.515(7) . ?
C2 N2 1.456(5) . ?
C3 O4 1.224(5) . ?
C3 N2 1.320(5) . ?
C3 C4 1.505(6) . ?
C4 C9 1.364(6) . ?
C4 O3 1.367(5) . ?
C5 O3 1.339(5) . ?
C5 C7 1.369(6) . ?
C5 C6 1.509(6) . ?
C7 C8 1.412(6) . ?
C8 O2 1.260(5) . ?
C8 C9 1.454(5) . ?
C9 O1 1.311(5) . ?
C10 C11 1.321(9) . ?
C10 N3 1.389(7) . ?
C11 N4 1.455(6) . ?
C12 O8 1.226(5) . ?
C12 N4 1.323(5) . ?
C12 C13 1.484(5) . ?
C13 O7 1.361(4) . ?
C13 C18 1.373(5) . ?
C14 C16 1.356(6) . ?
C14 O7 1.364(5) . ?
C14 C15 1.488(6) . ?
C16 C17 1.411(5) . ?
C17 O6 1.273(5) . ?
C17 C18 1.449(5) . ?
C18 O5 1.308(5) . ?
Fe1 O1 1.987(3) 10_646 ?
Fe1 O1 1.987(3) 7_665 ?
Fe1 O1 1.987(3) . ?
Fe1 O2 2.080(3) 7_665 ?
Fe1 O2 2.080(3) 10_646 ?
Fe1 O2 2.080(3) . ?
Fe2 O5 1.988(3) 8_645 ?
Fe2 O5 1.988(3) . ?
Fe2 O5 1.988(3) 11_556 ?
Fe2 O6 2.080(3) . ?
Fe2 O6 2.080(3) 8_645 ?
Fe2 O6 2.080(3) 11_556 ?
N1 C1 1.486(5) 7_665 ?
N1 C1 1.486(5) 10_646 ?
N3 C10 1.389(7) 8_645 ?
N3 C10 1.389(7) 11_556 ?
